data_2017985
loop_
_publ_author_name
'Ravikumar, Krishnan'
'Sridhar, Balasubramanian'
'Pradhan, Nitin'
'Khunt, Mayur'

_publ_section_title
;
 Four stereoisomers of the novel \m-opioid receptor agonist tapentadol
 hydrochloride
;
_journal_coeditor_code SF3144
_journal_issue 2
_journal_name_full 'Acta Crystallographica Section C'
_journal_page_first o71
_journal_page_last o76
_journal_paper_doi 10.1107/S0108270111001727
_journal_volume 67
_journal_year 2011
_chemical_formula_iupac 'C14 H24 N O + , Cl -'
_chemical_formula_moiety 'C14 H24 N O +, Cl -'
_chemical_formula_sum 'C14 H24 Cl N O'
_chemical_formula_weight 257.79
_chemical_melting_point 482
_chemical_name_systematic
;
(2<i>R</i>,3<i>R</i>)-3-(3-hydroxyphenyl)-
<i>N</i>,<i>N</i>,2-trimethylpentan-1-aminium chloride
;
_space_group_IT_number 4
_symmetry_cell_setting monoclinic
_symmetry_space_group_name_Hall 'P 2yb'
_symmetry_space_group_name_H-M 'P 1 21 1'
_atom_sites_solution_hydrogens geom
_atom_sites_solution_primary direct
_atom_sites_solution_secondary difmap
_audit_creation_method SHELXL97
_cell_angle_alpha 90.00
_cell_angle_beta 94.535(3)
_cell_angle_gamma 90.00
_cell_formula_units_Z 4
_cell_length_a 7.1600(15)
_cell_length_b 11.688(3)
_cell_length_c 17.514(4)
_cell_measurement_reflns_used 5112
_cell_measurement_temperature 294(2)
_cell_measurement_theta_max 27.96
_cell_measurement_theta_min 2.33
_cell_volume 1461.1(6)
_computing_cell_refinement 'SAINT (Bruker, 2001)'
_computing_data_collection 'SMART (Bruker, 2001)'
_computing_data_reduction 'SAINT (Bruker, 2001)'
_computing_molecular_graphics
;
DIAMOND (Brandenburg & Putz, 2005), PLATON (Spek, 2009) and
Mercury (Macrae <i>et al.</i>, 2008)
;
_computing_publication_material 'SHELXL97 (Sheldrick, 2008)'
_computing_structure_refinement 'SHELXL97 (Sheldrick, 2008)'
_computing_structure_solution 'SHELXS97 (Sheldrick, 2008)'
_diffrn_ambient_temperature 294(2)
_diffrn_measured_fraction_theta_full 1.000
_diffrn_measured_fraction_theta_max 1.000
_diffrn_measurement_device 'Bruker SMART APEX CCD area-detector'
_diffrn_measurement_device_type 'Bruker SMART APEX CCD area-detector'
_diffrn_measurement_method \w
_diffrn_radiation_monochromator graphite
_diffrn_radiation_source 'fine-focus sealed tube'
_diffrn_radiation_type MoK\a
_diffrn_radiation_wavelength 0.71073
_diffrn_reflns_av_R_equivalents 0.0218
_diffrn_reflns_av_sigmaI/netI 0.0219
_diffrn_reflns_limit_h_max 8
_diffrn_reflns_limit_h_min -8
_diffrn_reflns_limit_k_max 13
_diffrn_reflns_limit_k_min -13
_diffrn_reflns_limit_l_max 20
_diffrn_reflns_limit_l_min -20
_diffrn_reflns_number 14096
_diffrn_reflns_theta_full 25.00
_diffrn_reflns_theta_max 25.00
_diffrn_reflns_theta_min 1.17
_diffrn_standards_number 0
_exptl_absorpt_coefficient_mu 0.248
_exptl_absorpt_correction_T_max 0.976
_exptl_absorpt_correction_T_min 0.955
_exptl_absorpt_correction_type multi-scan
_exptl_absorpt_process_details '(SADABS; Bruker, 2001)'
_exptl_crystal_colour colourless
_exptl_crystal_density_diffrn 1.172
_exptl_crystal_density_method 'not measured'
_exptl_crystal_description block
_exptl_crystal_F_000 560
_exptl_crystal_size_max 0.18
_exptl_crystal_size_mid 0.15
_exptl_crystal_size_min 0.09
_refine_diff_density_max 0.138
_refine_diff_density_min -0.115
_refine_ls_abs_structure_details 'Flack & Bernardinelli (2000), with 2430 Friedel pairs'
_refine_ls_abs_structure_Flack 0.03(4)
_refine_ls_extinction_method none
_refine_ls_goodness_of_fit_ref 1.061
_refine_ls_hydrogen_treatment mixed
_refine_ls_matrix_type full
_refine_ls_number_parameters 331
_refine_ls_number_reflns 5135
_refine_ls_number_restraints 1
_refine_ls_restrained_S_all 1.060
_refine_ls_R_factor_all 0.0277
_refine_ls_R_factor_gt 0.0268
_refine_ls_shift/su_max 0.001
_refine_ls_shift/su_mean 0.000
_refine_ls_structure_factor_coef Fsqd
_refine_ls_weighting_details 'calc w = 1/[\s^2^(Fo^2^)+(0.0389P)^2^+0.1300P] where P=(Fo^2^+2Fc^2^)/3'
_refine_ls_weighting_scheme calc
_refine_ls_wR_factor_gt 0.0710
_refine_ls_wR_factor_ref 0.0716
_reflns_number_gt 4972
_reflns_number_total 5135
_reflns_threshold_expression I>2\s(I)
_cod_data_source_file sf3144.cif
_cod_data_source_block I
_cod_original_cell_volume 1461.1(5)
_cod_original_sg_symbol_H-M 'P 21'
_cod_database_code 2017985
_cod_database_fobs_code 2017985

loop_
_symmetry_equiv_pos_as_xyz
'x, y, z'
'-x, y+1/2, -z'

loop_
_atom_site_type_symbol
_atom_site_label
_atom_site_fract_x
_atom_site_fract_y
_atom_site_fract_z
_atom_site_U_iso_or_equiv
_atom_site_adp_type
_atom_site_calc_flag
_atom_site_refinement_flags
_atom_site_occupancy
_atom_site_disorder_assembly
_atom_site_disorder_group
C C1A 0.2230(2) 0.53067(13) 0.77595(8) 0.0411(3) Uani d . 1 . .
C C2A 0.1655(2) 0.42334(14) 0.79941(10) 0.0468(4) Uani d . 1 . .
H H2A 0.2051 0.3966 0.8480 0.056 Uiso calc R 1 . .
C C3A 0.0501(2) 0.35644(14) 0.75092(10) 0.0506(4) Uani d . 1 . .
H H3A 0.0129 0.2850 0.7675 0.061 Uiso calc R 1 . .
C C4A -0.0113(2) 0.39336(15) 0.67811(10) 0.0511(4) Uani d . 1 . .
H H4A -0.0884 0.3473 0.6458 0.061 Uiso calc R 1 . .
C C5A 0.0441(2) 0.50000(15) 0.65445(9) 0.0484(4) Uani d . 1 . .
C C6A 0.1607(2) 0.56758(15) 0.70285(9) 0.0451(3) Uani d . 1 . .
H H6A 0.1979 0.6389 0.6861 0.054 Uiso calc R 1 . .
C C7A 0.3508(2) 0.60749(14) 0.82733(9) 0.0434(3) Uani d . 1 . .
H H7A 0.4042 0.6628 0.7931 0.052 Uiso calc R 1 . .
C C8A 0.5179(2) 0.54344(17) 0.86704(11) 0.0548(4) Uani d . 1 . .
H H8A 0.5873 0.5950 0.9022 0.066 Uiso calc R 1 . .
H H8B 0.4721 0.4809 0.8968 0.066 Uiso calc R 1 . .
C C9A 0.6488(3) 0.4961(2) 0.81056(13) 0.0711(6) Uani d . 1 . .
H H9A 0.5840 0.4395 0.7788 0.107 Uiso calc R 1 . .
H H9B 0.7557 0.4618 0.8381 0.107 Uiso calc R 1 . .
H H9C 0.6894 0.5571 0.7791 0.107 Uiso calc R 1 . .
C C10A 0.2460(2) 0.67956(13) 0.88482(9) 0.0433(3) Uani d . 1 . .
H H10A 0.3407 0.7250 0.9147 0.052 Uiso calc R 1 . .
C C11A 0.1098(3) 0.76350(16) 0.84416(10) 0.0593(4) Uani d . 1 . .
H H11A 0.0079 0.7222 0.8181 0.089 Uiso calc R 1 . .
H H11B 0.1735 0.8071 0.8077 0.089 Uiso calc R 1 . .
H H11C 0.0619 0.8142 0.8811 0.089 Uiso calc R 1 . .
C C12A 0.1527(2) 0.60464(14) 0.94078(9) 0.0474(4) Uani d . 1 . .
H H12A 0.0535 0.5616 0.9129 0.057 Uiso calc R 1 . .
H H12B 0.2440 0.5500 0.9626 0.057 Uiso calc R 1 . .
C C13A -0.0158(3) 0.5842(2) 1.05630(13) 0.0767(6) Uani d . 1 . .
H H13A 0.0765 0.5293 1.0751 0.115 Uiso calc R 1 . .
H H13B -0.1173 0.5453 1.0281 0.115 Uiso calc R 1 . .
H H13C -0.0624 0.6243 1.0987 0.115 Uiso calc R 1 . .
C C14A 0.2065(3) 0.7431(2) 1.04853(12) 0.0782(7) Uani d . 1 . .
H H14A 0.3152 0.6997 1.0663 0.117 Uiso calc R 1 . .
H H14B 0.1493 0.7746 1.0916 0.117 Uiso calc R 1 . .
H H14C 0.2427 0.8040 1.0160 0.117 Uiso calc R 1 . .
N N1A 0.0712(2) 0.66755(13) 1.00491(8) 0.0498(3) Uani d . 1 . .
H H1N -0.021(3) 0.7102(16) 0.9856(9) 0.042(4) Uiso d . 1 . .
O O1A -0.0167(2) 0.53353(14) 0.58189(7) 0.0686(4) Uani d . 1 . .
H H1O 0.044(3) 0.589(2) 0.5671(13) 0.075(7) Uiso d . 1 . .
C C1B 0.6956(2) 1.01275(14) 0.73214(8) 0.0428(3) Uani d . 1 . .
C C2B 0.6216(2) 1.11695(15) 0.70488(10) 0.0500(4) Uani d . 1 . .
H H2B 0.6607 1.1481 0.6599 0.060 Uiso calc R 1 . .
C C3B 0.4905(3) 1.17376(15) 0.74463(10) 0.0558(4) Uani d . 1 . .
H H3B 0.4406 1.2424 0.7255 0.067 Uiso calc R 1 . .
C C4B 0.4319(2) 1.13059(16) 0.81210(10) 0.0555(4) Uani d . 1 . .
H H4B 0.3450 1.1704 0.8386 0.067 Uiso calc R 1 . .
C C5B 0.5039(2) 1.02764(16) 0.83984(9) 0.0508(4) Uani d . 1 . .
C C6B 0.6346(2) 0.96934(15) 0.79978(9) 0.0472(4) Uani d . 1 . .
H H6B 0.6821 0.8999 0.8186 0.057 Uiso calc R 1 . .
C C7B 0.8437(2) 0.94794(14) 0.69167(9) 0.0437(3) Uani d . 1 . .
H H7B 0.9092 0.9000 0.7311 0.052 Uiso calc R 1 . .
C C8B 0.9929(2) 1.02946(16) 0.66432(11) 0.0536(4) Uani d . 1 . .
H H8C 0.9351 1.0771 0.6237 0.064 Uiso calc R 1 . .
H H8D 1.0350 1.0794 0.7065 0.064 Uiso calc R 1 . .
C C9B 1.1617(3) 0.9715(2) 0.63533(14) 0.0744(6) Uani d . 1 . .
H H9D 1.2096 0.9157 0.6720 0.112 Uiso calc R 1 . .
H H9E 1.2566 1.0275 0.6280 0.112 Uiso calc R 1 . .
H H9F 1.1262 0.9344 0.5875 0.112 Uiso calc R 1 . .
C C10B 0.7620(2) 0.86367(14) 0.62899(9) 0.0418(3) Uani d . 1 . .
H H10B 0.8681 0.8250 0.6080 0.050 Uiso calc R 1 . .
C C11B 0.6406(3) 0.77170(16) 0.66174(10) 0.0582(4) Uani d . 1 . .
H H11D 0.5319 0.8065 0.6806 0.087 Uiso calc R 1 . .
H H11E 0.7111 0.7330 0.7029 0.087 Uiso calc R 1 . .
H H11F 0.6024 0.7176 0.6223 0.087 Uiso calc R 1 . .
C C12B 0.6575(2) 0.92858(13) 0.56351(9) 0.0443(4) Uani d . 1 . .
H H12C 0.5545 0.9698 0.5836 0.053 Uiso calc R 1 . .
H H12D 0.7417 0.9848 0.5443 0.053 Uiso calc R 1 . .
C C13B 0.4897(3) 0.93067(18) 0.43623(11) 0.0628(5) Uani d . 1 . .
H H13D 0.5796 0.9845 0.4198 0.094 Uiso calc R 1 . .
H H13E 0.3870 0.9712 0.4558 0.094 Uiso calc R 1 . .
H H13F 0.4440 0.8842 0.3936 0.094 Uiso calc R 1 . .
C C14B 0.7238(3) 0.7802(2) 0.46717(11) 0.0663(5) Uani d . 1 . .
H H14D 0.6710 0.7429 0.4217 0.099 Uiso calc R 1 . .
H H14E 0.7630 0.7238 0.5049 0.099 Uiso calc R 1 . .
H H14F 0.8300 0.8251 0.4552 0.099 Uiso calc R 1 . .
N N1B 0.58074(19) 0.85609(12) 0.49780(7) 0.0445(3) Uani d . 1 . .
H H2N 0.492(3) 0.8086(19) 0.5141(11) 0.062(5) Uiso d . 1 . .
O O1B 0.4466(2) 0.98863(15) 0.90748(8) 0.0696(4) Uani d . 1 . .
H H2O 0.505(4) 0.934(2) 0.9218(14) 0.079(8) Uiso d . 1 . .
Cl Cl1A 0.22980(6) 0.71158(4) 0.51060(3) 0.05598(11) Uani d . 1 . .
Cl Cl1B 0.71615(6) 0.81338(4) 0.98631(3) 0.05652(12) Uani d . 1 . .

loop_
_atom_site_aniso_label
_atom_site_aniso_U_11
_atom_site_aniso_U_22
_atom_site_aniso_U_33
_atom_site_aniso_U_12
_atom_site_aniso_U_13
_atom_site_aniso_U_23
C1A 0.0380(8) 0.0436(8) 0.0424(8) 0.0047(6) 0.0079(6) -0.0020(6)
C2A 0.0496(9) 0.0450(8) 0.0460(8) 0.0077(7) 0.0054(7) -0.0008(7)
C3A 0.0537(9) 0.0411(8) 0.0585(10) -0.0016(7) 0.0137(8) -0.0037(7)
C4A 0.0427(9) 0.0564(10) 0.0549(9) -0.0083(7) 0.0088(7) -0.0127(8)
C5A 0.0428(8) 0.0612(10) 0.0416(8) -0.0021(8) 0.0059(6) -0.0030(7)
C6A 0.0434(8) 0.0487(9) 0.0436(8) -0.0048(7) 0.0066(6) -0.0008(7)
C7A 0.0399(8) 0.0480(8) 0.0422(8) -0.0013(7) 0.0028(6) -0.0006(7)
C8A 0.0421(9) 0.0611(11) 0.0606(10) 0.0066(8) -0.0011(7) -0.0033(8)
C9A 0.0482(10) 0.0724(13) 0.0943(15) 0.0117(10) 0.0158(10) -0.0027(11)
C10A 0.0428(8) 0.0421(8) 0.0442(8) 0.0016(6) -0.0012(6) -0.0023(6)
C11A 0.0692(12) 0.0533(10) 0.0550(10) 0.0170(9) 0.0030(9) 0.0046(8)
C12A 0.0526(9) 0.0403(8) 0.0502(9) 0.0081(7) 0.0102(7) -0.0014(7)
C13A 0.0839(14) 0.0799(14) 0.0709(13) 0.0194(12) 0.0357(11) 0.0217(11)
C14A 0.0765(14) 0.0992(18) 0.0577(11) 0.0006(12) -0.0027(10) -0.0235(12)
N1A 0.0493(8) 0.0534(8) 0.0472(7) 0.0120(7) 0.0066(6) 0.0003(6)
O1A 0.0699(9) 0.0868(10) 0.0470(7) -0.0242(8) -0.0089(6) 0.0078(7)
C1B 0.0369(8) 0.0467(8) 0.0436(8) 0.0019(7) -0.0041(6) -0.0069(7)
C2B 0.0482(9) 0.0499(9) 0.0512(9) 0.0038(7) -0.0006(7) 0.0020(7)
C3B 0.0547(10) 0.0488(9) 0.0628(11) 0.0132(8) -0.0011(8) -0.0005(8)
C4B 0.0499(9) 0.0582(10) 0.0584(10) 0.0136(8) 0.0049(8) -0.0078(8)
C5B 0.0462(9) 0.0605(10) 0.0455(9) 0.0046(8) 0.0021(7) -0.0034(8)
C6B 0.0453(9) 0.0483(9) 0.0468(8) 0.0074(7) -0.0047(7) -0.0020(7)
C7B 0.0371(8) 0.0488(9) 0.0444(8) 0.0079(7) -0.0024(6) 0.0008(7)
C8B 0.0364(8) 0.0576(10) 0.0662(11) -0.0026(7) 0.0000(7) -0.0107(8)
C9B 0.0495(10) 0.0774(14) 0.0984(15) -0.0036(10) 0.0182(10) -0.0195(12)
C10B 0.0394(8) 0.0405(8) 0.0453(8) 0.0038(6) 0.0028(6) 0.0009(7)
C11B 0.0718(12) 0.0490(9) 0.0531(10) -0.0090(8) 0.0005(8) 0.0066(8)
C12B 0.0444(8) 0.0414(8) 0.0464(8) -0.0024(7) -0.0004(7) 0.0012(6)
C13B 0.0617(11) 0.0703(12) 0.0538(10) -0.0102(9) -0.0129(8) 0.0125(9)
C14B 0.0650(12) 0.0815(14) 0.0528(10) 0.0079(10) 0.0076(9) -0.0157(9)
N1B 0.0407(7) 0.0490(8) 0.0437(7) -0.0059(6) 0.0015(5) 0.0030(6)
O1B 0.0704(9) 0.0804(10) 0.0606(8) 0.0256(8) 0.0207(7) 0.0100(7)
Cl1A 0.0526(2) 0.0472(2) 0.0679(3) -0.00960(19) 0.00320(17) -0.00328(19)
Cl1B 0.0522(2) 0.0498(2) 0.0675(3) 0.00818(19) 0.00444(17) -0.0043(2)

loop_
_atom_type_symbol
_atom_type_description
_atom_type_scat_dispersion_real
_atom_type_scat_dispersion_imag
_atom_type_scat_source
C C 0.0033 0.0016 'International Tables Vol C Tables 4.2.6.8 and 6.1.1.4'
H H 0.0000 0.0000 'International Tables Vol C Tables 4.2.6.8 and 6.1.1.4'
N N 0.0061 0.0033 'International Tables Vol C Tables 4.2.6.8 and 6.1.1.4'
O O 0.0106 0.0060 'International Tables Vol C Tables 4.2.6.8 and 6.1.1.4'
Cl Cl 0.1484 0.1585 'International Tables Vol C Tables 4.2.6.8 and 6.1.1.4'

loop_
_geom_angle_atom_site_label_1
_geom_angle_atom_site_label_2
_geom_angle_atom_site_label_3
_geom_angle_site_symmetry_1
_geom_angle_site_symmetry_3
_geom_angle
_geom_angle_publ_flag
C6A C1A C2A . . 118.07(15) ?
C6A C1A C7A . . 119.64(14) ?
C2A C1A C7A . . 122.28(14) ?
C3A C2A C1A . . 120.36(15) ?
C3A C2A H2A . . 119.8 ?
C1A C2A H2A . . 119.8 ?
C2A C3A C4A . . 121.43(16) ?
C2A C3A H3A . . 119.3 ?
C4A C3A H3A . . 119.3 ?
C5A C4A C3A . . 118.65(16) ?
C5A C4A H4A . . 120.7 ?
C3A C4A H4A . . 120.7 ?
O1A C5A C4A . . 117.34(16) ?
O1A C5A C6A . . 122.42(16) ?
C4A C5A C6A . . 120.22(15) ?
C5A C6A C1A . . 121.27(15) ?
C5A C6A H6A . . 119.4 ?
C1A C6A H6A . . 119.4 ?
C1A C7A C8A . . 113.03(14) ?
C1A C7A C10A . . 113.87(13) ?
C8A C7A C10A . . 111.80(13) ?
C1A C7A H7A . . 105.8 ?
C8A C7A H7A . . 105.8 ?
C10A C7A H7A . . 105.8 ?
C9A C8A C7A . . 112.48(16) ?
C9A C8A H8A . . 109.1 ?
C7A C8A H8A . . 109.1 ?
C9A C8A H8B . . 109.1 ?
C7A C8A H8B . . 109.1 ?
H8A C8A H8B . . 107.8 ?
C8A C9A H9A . . 109.5 ?
C8A C9A H9B . . 109.5 ?
H9A C9A H9B . . 109.5 ?
C8A C9A H9C . . 109.5 ?
H9A C9A H9C . . 109.5 ?
H9B C9A H9C . . 109.5 ?
C12A C10A C11A . . 112.23(14) ?
C12A C10A C7A . . 111.60(13) ?
C11A C10A C7A . . 111.82(13) ?
C12A C10A H10A . . 106.9 ?
C11A C10A H10A . . 106.9 ?
C7A C10A H10A . . 106.9 ?
C10A C11A H11A . . 109.5 ?
C10A C11A H11B . . 109.5 ?
H11A C11A H11B . . 109.5 ?
C10A C11A H11C . . 109.5 ?
H11A C11A H11C . . 109.5 ?
H11B C11A H11C . . 109.5 ?
N1A C12A C10A . . 114.86(13) ?
N1A C12A H12A . . 108.6 ?
C10A C12A H12A . . 108.6 ?
N1A C12A H12B . . 108.6 ?
C10A C12A H12B . . 108.6 ?
H12A C12A H12B . . 107.5 ?
N1A C13A H13A . . 109.5 ?
N1A C13A H13B . . 109.5 ?
H13A C13A H13B . . 109.5 ?
N1A C13A H13C . . 109.5 ?
H13A C13A H13C . . 109.5 ?
H13B C13A H13C . . 109.5 ?
N1A C14A H14A . . 109.5 ?
N1A C14A H14B . . 109.5 ?
H14A C14A H14B . . 109.5 ?
N1A C14A H14C . . 109.5 ?
H14A C14A H14C . . 109.5 ?
H14B C14A H14C . . 109.5 ?
C14A N1A C13A . . 111.43(17) ?
C14A N1A C12A . . 113.74(15) ?
C13A N1A C12A . . 109.67(15) ?
C14A N1A H1N . . 107.7(12) ?
C13A N1A H1N . . 105.4(11) ?
C12A N1A H1N . . 108.5(11) ?
C5A O1A H1O . . 112.0(17) ?
C6B C1B C2B . . 118.24(15) ?
C6B C1B C7B . . 119.49(14) ?
C2B C1B C7B . . 122.25(15) ?
C3B C2B C1B . . 120.06(16) ?
C3B C2B H2B . . 120.0 ?
C1B C2B H2B . . 120.0 ?
C4B C3B C2B . . 121.33(16) ?
C4B C3B H3B . . 119.3 ?
C2B C3B H3B . . 119.3 ?
C3B C4B C5B . . 119.29(16) ?
C3B C4B H4B . . 120.4 ?
C5B C4B H4B . . 120.4 ?
O1B C5B C4B . . 117.89(16) ?
O1B C5B C6B . . 122.35(16) ?
C4B C5B C6B . . 119.73(16) ?
C1B C6B C5B . . 121.34(15) ?
C1B C6B H6B . . 119.3 ?
C5B C6B H6B . . 119.3 ?
C1B C7B C8B . . 111.32(14) ?
C1B C7B C10B . . 114.01(12) ?
C8B C7B C10B . . 113.89(13) ?
C1B C7B H7B . . 105.6 ?
C8B C7B H7B . . 105.6 ?
C10B C7B H7B . . 105.6 ?
C9B C8B C7B . . 114.95(16) ?
C9B C8B H8C . . 108.5 ?
C7B C8B H8C . . 108.5 ?
C9B C8B H8D . . 108.5 ?
C7B C8B H8D . . 108.5 ?
H8C C8B H8D . . 107.5 ?
C8B C9B H9D . . 109.5 ?
C8B C9B H9E . . 109.5 ?
H9D C9B H9E . . 109.5 ?
C8B C9B H9F . . 109.5 ?
H9D C9B H9F . . 109.5 ?
H9E C9B H9F . . 109.5 ?
C12B C10B C11B . . 112.00(13) ?
C12B C10B C7B . . 110.58(13) ?
C11B C10B C7B . . 112.05(13) ?
C12B C10B H10B . . 107.3 ?
C11B C10B H10B . . 107.3 ?
C7B C10B H10B . . 107.3 ?
C10B C11B H11D . . 109.5 ?
C10B C11B H11E . . 109.5 ?
H11D C11B H11E . . 109.5 ?
C10B C11B H11F . . 109.5 ?
H11D C11B H11F . . 109.5 ?
H11E C11B H11F . . 109.5 ?
N1B C12B C10B . . 115.19(12) ?
N1B C12B H12C . . 108.5 ?
C10B C12B H12C . . 108.5 ?
N1B C12B H12D . . 108.5 ?
C10B C12B H12D . . 108.5 ?
H12C C12B H12D . . 107.5 ?
N1B C13B H13D . . 109.5 ?
N1B C13B H13E . . 109.5 ?
H13D C13B H13E . . 109.5 ?
N1B C13B H13F . . 109.5 ?
H13D C13B H13F . . 109.5 ?
H13E C13B H13F . . 109.5 ?
N1B C14B H14D . . 109.5 ?
N1B C14B H14E . . 109.5 ?
H14D C14B H14E . . 109.5 ?
N1B C14B H14F . . 109.5 ?
H14D C14B H14F . . 109.5 ?
H14E C14B H14F . . 109.5 ?
C14B N1B C13B . . 111.16(14) ?
C14B N1B C12B . . 113.15(13) ?
C13B N1B C12B . . 109.68(13) ?
C14B N1B H2N . . 105.5(13) ?
C13B N1B H2N . . 108.0(13) ?
C12B N1B H2N . . 109.1(12) ?
C5B O1B H2O . . 111.0(19) ?

loop_
_geom_bond_atom_site_label_1
_geom_bond_atom_site_label_2
_geom_bond_site_symmetry_2
_geom_bond_distance
_geom_bond_publ_flag
C1A C6A . 1.391(2) ?
C1A C2A . 1.392(2) ?
C1A C7A . 1.524(2) ?
C2A C3A . 1.380(2) ?
C2A H2A . 0.9300 ?
C3A C4A . 1.385(3) ?
C3A H3A . 0.9300 ?
C4A C5A . 1.382(3) ?
C4A H4A . 0.9300 ?
C5A O1A . 1.368(2) ?
C5A C6A . 1.389(2) ?
C6A H6A . 0.9300 ?
C7A C8A . 1.531(2) ?
C7A C10A . 1.551(2) ?
C7A H7A . 0.9800 ?
C8A C9A . 1.520(3) ?
C8A H8A . 0.9700 ?
C8A H8B . 0.9700 ?
C9A H9A . 0.9600 ?
C9A H9B . 0.9600 ?
C9A H9C . 0.9600 ?
C10A C12A . 1.509(2) ?
C10A C11A . 1.520(2) ?
C10A H10A . 0.9800 ?
C11A H11A . 0.9600 ?
C11A H11B . 0.9600 ?
C11A H11C . 0.9600 ?
C12A N1A . 1.499(2) ?
C12A H12A . 0.9700 ?
C12A H12B . 0.9700 ?
C13A N1A . 1.496(3) ?
C13A H13A . 0.9600 ?
C13A H13B . 0.9600 ?
C13A H13C . 0.9600 ?
C14A N1A . 1.478(3) ?
C14A H14A . 0.9600 ?
C14A H14B . 0.9600 ?
C14A H14C . 0.9600 ?
N1A H1N . 0.875(19) ?
O1A H1O . 0.83(3) ?
C1B C6B . 1.390(2) ?
C1B C2B . 1.397(2) ?
C1B C7B . 1.523(2) ?
C2B C3B . 1.382(3) ?
C2B H2B . 0.9300 ?
C3B C4B . 1.380(3) ?
C3B H3B . 0.9300 ?
C4B C5B . 1.382(3) ?
C4B H4B . 0.9300 ?
C5B O1B . 1.362(2) ?
C5B C6B . 1.392(2) ?
C6B H6B . 0.9300 ?
C7B C8B . 1.536(2) ?
C7B C10B . 1.554(2) ?
C7B H7B . 0.9800 ?
C8B C9B . 1.508(3) ?
C8B H8C . 0.9700 ?
C8B H8D . 0.9700 ?
C9B H9D . 0.9600 ?
C9B H9E . 0.9600 ?
C9B H9F . 0.9600 ?
C10B C12B . 1.522(2) ?
C10B C11B . 1.523(2) ?
C10B H10B . 0.9800 ?
C11B H11D . 0.9600 ?
C11B H11E . 0.9600 ?
C11B H11F . 0.9600 ?
C12B N1B . 1.498(2) ?
C12B H12C . 0.9700 ?
C12B H12D . 0.9700 ?
C13B N1B . 1.495(2) ?
C13B H13D . 0.9600 ?
C13B H13E . 0.9600 ?
C13B H13F . 0.9600 ?
C14B N1B . 1.487(2) ?
C14B H14D . 0.9600 ?
C14B H14E . 0.9600 ?
C14B H14F . 0.9600 ?
N1B H2N . 0.90(2) ?
O1B H2O . 0.79(3) ?

loop_
_geom_hbond_atom_site_label_D
_geom_hbond_atom_site_label_H
_geom_hbond_atom_site_label_A
_geom_hbond_site_symmetry_A
_geom_hbond_distance_DH
_geom_hbond_distance_HA
_geom_hbond_distance_DA
_geom_hbond_angle_DHA
N1A H1N Cl1B 1_455 0.875(19) 2.23(2) 3.0569(17) 157(2)
O1A H1O Cl1A . 0.83(3) 2.24(3) 3.0584(17) 168(2)
N1B H2N Cl1A . 0.90(2) 2.19(2) 3.0506(15) 158(2)
O1B H2O Cl1B . 0.79(3) 2.30(3) 3.0667(17) 164(2)

loop_
_geom_torsion_atom_site_label_1
_geom_torsion_atom_site_label_2
_geom_torsion_atom_site_label_3
_geom_torsion_atom_site_label_4
_geom_torsion_site_symmetry_1
_geom_torsion_site_symmetry_2
_geom_torsion_site_symmetry_3
_geom_torsion_site_symmetry_4
_geom_torsion
_geom_torsion_publ_flag
C6A C1A C2A C3A . . . . 0.0(2) ?
C7A C1A C2A C3A . . . . -179.81(14) ?
C1A C2A C3A C4A . . . . 0.1(2) ?
C2A C3A C4A C5A . . . . -0.5(2) ?
C3A C4A C5A O1A . . . . 179.14(15) ?
C3A C4A C5A C6A . . . . 0.7(2) ?
O1A C5A C6A C1A . . . . -178.96(15) ?
C4A C5A C6A C1A . . . . -0.6(2) ?
C2A C1A C6A C5A . . . . 0.2(2) ?
C7A C1A C6A C5A . . . . -179.95(14) ?
C6A C1A C7A C8A . . . . -134.29(15) ?
C2A C1A C7A C8A . . . . 45.5(2) ?
C6A C1A C7A C10A . . . . 96.70(17) ?
C2A C1A C7A C10A . . . . -83.48(18) ?
C1A C7A C8A C9A . . . . 63.8(2) ?
C10A C7A C8A C9A . . . . -166.17(16) ?
C1A C7A C10A C12A . . . . 63.21(17) ?
C8A C7A C10A C12A . . . . -66.42(18) ?
C1A C7A C10A C11A . . . . -63.43(19) ?
C8A C7A C10A C11A . . . . 166.94(15) ?
C11A C10A C12A N1A . . . . -61.72(19) ?
C7A C10A C12A N1A . . . . 171.87(13) ?
C10A C12A N1A C14A . . . . -54.2(2) ?
C10A C12A N1A C13A . . . . -179.73(16) ?
C6B C1B C2B C3B . . . . -0.4(2) ?
C7B C1B C2B C3B . . . . -178.55(15) ?
C1B C2B C3B C4B . . . . 1.0(3) ?
C2B C3B C4B C5B . . . . -1.0(3) ?
C3B C4B C5B O1B . . . . 178.50(17) ?
C3B C4B C5B C6B . . . . 0.3(3) ?
C2B C1B C6B C5B . . . . -0.2(2) ?
C7B C1B C6B C5B . . . . 177.96(14) ?
O1B C5B C6B C1B . . . . -177.82(16) ?
C4B C5B C6B C1B . . . . 0.3(2) ?
C6B C1B C7B C8B . . . . -136.29(15) ?
C2B C1B C7B C8B . . . . 41.82(19) ?
C6B C1B C7B C10B . . . . 93.19(17) ?
C2B C1B C7B C10B . . . . -88.71(19) ?
C1B C7B C8B C9B . . . . 170.38(16) ?
C10B C7B C8B C9B . . . . -59.0(2) ?
C1B C7B C10B C12B . . . . 65.15(17) ?
C8B C7B C10B C12B . . . . -64.09(17) ?
C1B C7B C10B C11B . . . . -60.57(18) ?
C8B C7B C10B C11B . . . . 170.19(14) ?
C11B C10B C12B N1B . . . . -57.16(19) ?
C7B C10B C12B N1B . . . . 177.09(13) ?
C10B C12B N1B C14B . . . . -52.66(19) ?
C10B C12B N1B C13B . . . . -177.40(14) ?
